data_2231799
loop_
_publ_author_name
'Liang, Zhiqiang'
'Wang, Fuxiang'
'Wu, Qihui'
'Zhi, Xia'
'Pan, Qinhe'

_publ_section_title
;
 Tris(2,2'-bi-1<i>H</i>-imidazole-\k^2^<i>N</i>^3^,<i>N</i>^3'^)cobalt(II)
 hydrogen phosphate
;
_journal_coeditor_code AA2021
_journal_issue 10
_journal_name_full 'Acta Crystallographica Section E'
_journal_page_first m1399
_journal_paper_doi 10.1107/S1600536811037299
_journal_volume 67
_journal_year 2011
_chemical_formula_iupac '[Co (C6 H6 N4)3] H P O4'
_chemical_formula_moiety 'C18 H18 Co N12 +, H P O4 -'
_chemical_formula_sum 'C18 H19 Co N12 O4 P'
_chemical_formula_weight 557.35
_chemical_name_systematic
;
Tris(2,2'-bi-1<i>H</i>-imidazole-\k^2^<i>N</i>^3^,<i>N</i>^3'^)cobalt(II)
hydrogen phosphate
;
_space_group_IT_number 9
_symmetry_cell_setting monoclinic
_symmetry_space_group_name_Hall 'C -2yc'
_symmetry_space_group_name_H-M 'C 1 c 1'
_atom_sites_solution_hydrogens geom
_atom_sites_solution_primary direct
_atom_sites_solution_secondary difmap
_audit_creation_method SHELXL-97
_cell_angle_alpha 90.00
_cell_angle_beta 95.84(3)
_cell_angle_gamma 90.00
_cell_formula_units_Z 4
_cell_length_a 12.700(3)
_cell_length_b 21.447(4)
_cell_length_c 9.1140(18)
_cell_measurement_reflns_used 12761
_cell_measurement_temperature 293(2)
_cell_measurement_theta_max 27.49
_cell_measurement_theta_min 3.05
_cell_volume 2469.6(9)
_computing_cell_refinement 'RAPID-AUTO (Rigaku, 1998)'
_computing_data_collection 'RAPID-AUTO (Rigaku, 1998)'
_computing_data_reduction 'CrystalStructure (Rigaku/MSC, 2002)'
_computing_molecular_graphics 'SHELXTL (Sheldrick, 2008)'
_computing_publication_material 'SHELXTL (Sheldrick, 2008)'
_computing_structure_refinement 'SHELXL97 (Sheldrick, 2008)'
_computing_structure_solution 'SHELXS97 (Sheldrick, 2008)'
_diffrn_ambient_temperature 293(2)
_diffrn_measured_fraction_theta_full 0.998
_diffrn_measured_fraction_theta_max 0.998
_diffrn_measurement_device_type 'Rigaku R-AXIS RAPID-S'
_diffrn_measurement_method \w
_diffrn_radiation_monochromator graphite
_diffrn_radiation_source 'fine-focus sealed tube'
_diffrn_radiation_type MoK\a
_diffrn_radiation_wavelength 0.71073
_diffrn_reflns_av_R_equivalents 0.0978
_diffrn_reflns_av_sigmaI/netI 0.1382
_diffrn_reflns_limit_h_max 16
_diffrn_reflns_limit_h_min -16
_diffrn_reflns_limit_k_max 27
_diffrn_reflns_limit_k_min -27
_diffrn_reflns_limit_l_max 11
_diffrn_reflns_limit_l_min -11
_diffrn_reflns_number 12597
_diffrn_reflns_theta_full 27.49
_diffrn_reflns_theta_max 27.49
_diffrn_reflns_theta_min 3.05
_diffrn_standards_decay_% 0
_diffrn_standards_interval_count 0
_diffrn_standards_interval_time 0
_diffrn_standards_number 0
_exptl_absorpt_coefficient_mu 0.810
_exptl_absorpt_correction_T_max 0.886
_exptl_absorpt_correction_T_min 0.850
_exptl_absorpt_correction_type multi-scan
_exptl_absorpt_process_details '(Crystalclear; Rigaku/MSC, 2002)'
_exptl_crystal_colour blue
_exptl_crystal_density_diffrn 1.499
_exptl_crystal_density_method 'not measured'
_exptl_crystal_description block
_exptl_crystal_F_000 1140
_exptl_crystal_size_max 0.2
_exptl_crystal_size_mid 0.17
_exptl_crystal_size_min 0.15
_refine_diff_density_max 0.400
_refine_diff_density_min -0.316
_refine_ls_abs_structure_details 'Flack (1983), <b>2755 Friedel pairs</b>'
_refine_ls_abs_structure_Flack -0.02(2)
_refine_ls_extinction_method none
_refine_ls_goodness_of_fit_ref 1.060
_refine_ls_hydrogen_treatment constr
_refine_ls_matrix_type full
_refine_ls_number_parameters 325
_refine_ls_number_reflns 5593
_refine_ls_number_restraints 2
_refine_ls_restrained_S_all 1.060
_refine_ls_R_factor_all 0.1428
_refine_ls_R_factor_gt 0.0765
_refine_ls_shift/su_max 0.042
_refine_ls_shift/su_mean 0.002
_refine_ls_structure_factor_coef Fsqd
_refine_ls_weighting_details 'calc w=1/[\s^2^(Fo^2^)+(0.0453P)^2^] where P=(Fo^2^+2Fc^2^)/3'
_refine_ls_weighting_scheme calc
_refine_ls_wR_factor_gt 0.1303
_refine_ls_wR_factor_ref 0.1519
_reflns_number_gt 3373
_reflns_number_total 5593
_reflns_threshold_expression I>2sigma(I)
_cod_data_source_file aa2021.cif
_cod_data_source_block I
_cod_original_cell_volume 2469.6(8)
_cod_original_sg_symbol_H-M 'C c'
_cod_database_code 2231799
_cod_database_fobs_code 2231799

loop_
_symmetry_equiv_pos_as_xyz
'x, y, z'
'x, -y, z+1/2'
'x+1/2, y+1/2, z'
'x+1/2, -y+1/2, z+1/2'

loop_
_atom_site_type_symbol
_atom_site_label
_atom_site_fract_x
_atom_site_fract_y
_atom_site_fract_z
_atom_site_U_iso_or_equiv
_atom_site_adp_type
_atom_site_calc_flag
_atom_site_occupancy
_atom_site_symmetry_multiplicity
Co Co1 0.61255(7) 0.33459(3) 0.15859(9) 0.0466(3) Uani d 1 1
P P1 0.12445(13) 0.48617(7) 0.34051(17) 0.0397(4) Uani d 1 1
O O1 0.1291(4) 0.5348(2) 0.4686(5) 0.0560(13) Uani d 1 1
H H1 0.1900 0.5375 0.5077 0.067 Uiso calc 1 1
O O2 0.1932(4) 0.5113(2) 0.2233(4) 0.0512(12) Uani d 1 1
O O3 0.0119(4) 0.4852(3) 0.2777(6) 0.0828(17) Uani d 1 1
O O4 0.1658(4) 0.4249(2) 0.4011(5) 0.0699(15) Uani d 1 1
N N1 0.4828(5) 0.3189(3) 0.2765(7) 0.0619(18) Uani d 1 1
N N2 0.3328(5) 0.3553(3) 0.3473(7) 0.0648(18) Uani d 1 1
H H2 0.2794 0.3792 0.3565 0.078 Uiso calc 1 1
N N3 0.5206(5) 0.4153(2) 0.0992(6) 0.0513(14) Uani d 1 1
N N4 0.3842(4) 0.4723(3) 0.1484(6) 0.0566(16) Uani d 1 1
H H4 0.3274 0.4838 0.1847 0.068 Uiso calc 1 1
N N5 0.7019(4) 0.3812(2) 0.3368(6) 0.0513(15) Uani d 1 1
N N6 0.8457(5) 0.4352(3) 0.4042(7) 0.0584(16) Uani d 1 1
H H6A 0.9047 0.4544 0.3993 0.070 Uiso calc 1 1
N N7 0.7434(4) 0.3656(3) 0.0530(6) 0.0477(14) Uani d 1 1
N N8 0.8950(4) 0.4176(2) 0.0763(7) 0.0482(14) Uani d 1 1
H H8 0.9473 0.4395 0.1150 0.058 Uiso calc 1 1
N N9 0.6751(5) 0.2470(3) 0.2311(8) 0.0603(17) Uani d 1 1
N N10 0.6751(6) 0.1449(3) 0.1916(9) 0.074(2) Uani d 1 1
H H10 0.6636 0.1093 0.1498 0.089 Uiso calc 1 1
N N11 0.5563(4) 0.2775(3) -0.0218(8) 0.0625(18) Uani d 1 1
N N12 0.5553(5) 0.1820(3) -0.1166(9) 0.077(2) Uani d 1 1
H H12A 0.5652 0.1426 -0.1244 0.092 Uiso calc 1 1
C C1 0.4432(7) 0.2771(4) 0.3717(12) 0.095(3) Uani d 1 1
H H1A 0.4748 0.2395 0.4015 0.114 Uiso calc 1 1
C C2 0.3535(7) 0.2987(4) 0.4145(12) 0.097(3) Uani d 1 1
H H2A 0.3118 0.2790 0.4787 0.116 Uiso calc 1 1
C C3 0.4129(5) 0.3662(3) 0.2641(8) 0.0511(18) Uani d 1 1
C C4 0.4347(5) 0.4180(3) 0.1736(8) 0.0449(17) Uani d 1 1
C C5 0.4392(7) 0.5059(4) 0.0548(10) 0.078(3) Uani d 1 1
H H5 0.4226 0.5454 0.0177 0.094 Uiso calc 1 1
C C6 0.5240(6) 0.4697(3) 0.0261(9) 0.063(2) Uani d 1 1
H H6 0.5756 0.4811 -0.0342 0.076 Uiso calc 1 1
C C7 0.7044(7) 0.3963(3) 0.4839(9) 0.064(2) Uani d 1 1
H H7 0.6529 0.3853 0.5447 0.077 Uiso calc 1 1
C C8 0.7923(8) 0.4291(4) 0.5266(9) 0.071(2) Uani d 1 1
H H8A 0.8128 0.4446 0.6205 0.086 Uiso calc 1 1
C C9 0.7899(5) 0.4063(3) 0.2959(8) 0.0446(16) Uani d 1 1
C C10 0.8109(5) 0.3975(3) 0.1443(8) 0.0415(16) Uani d 1 1
C C11 0.8805(6) 0.3960(3) -0.0667(8) 0.0520(17) Uani d 1 1
H H11 0.9254 0.4018 -0.1400 0.062 Uiso calc 1 1
C C12 0.7866(6) 0.3645(3) -0.0789(8) 0.0562(19) Uani d 1 1
H H12 0.7563 0.3452 -0.1643 0.067 Uiso calc 1 1
C C13 0.7277(7) 0.2186(4) 0.3508(9) 0.070(2) Uani d 1 1
H H13 0.7583 0.2388 0.4348 0.083 Uiso calc 1 1
C C14 0.7284(8) 0.1565(4) 0.3283(12) 0.078(3) Uani d 1 1
H H14 0.7593 0.1268 0.3933 0.094 Uiso calc 1 1
C C15 0.6450(5) 0.2012(3) 0.1372(9) 0.057(2) Uani d 1 1
C C16 0.5860(6) 0.2179(3) 0.0014(10) 0.061(2) Uani d 1 1
C C17 0.5049(8) 0.2208(5) -0.2230(12) 0.094(3) Uani d 1 1
H H17 0.4756 0.2088 -0.3164 0.113 Uiso calc 1 1
C C18 0.5058(7) 0.2797(4) -0.1671(12) 0.086(3) Uani d 1 1
H H18 0.4781 0.3151 -0.2158 0.103 Uiso calc 1 1

loop_
_atom_site_aniso_label
_atom_site_aniso_U_11
_atom_site_aniso_U_22
_atom_site_aniso_U_33
_atom_site_aniso_U_12
_atom_site_aniso_U_13
_atom_site_aniso_U_23
Co1 0.0401(4) 0.0300(4) 0.0746(6) -0.0043(5) 0.0292(4) -0.0064(5)
P1 0.0473(10) 0.0415(9) 0.0323(8) -0.0023(8) 0.0134(8) -0.0013(8)
O1 0.075(4) 0.048(3) 0.046(3) 0.005(3) 0.012(3) -0.004(2)
O2 0.057(3) 0.051(3) 0.048(3) -0.002(2) 0.014(2) 0.009(2)
O3 0.058(3) 0.100(4) 0.091(4) -0.007(3) 0.011(3) -0.023(3)
O4 0.104(4) 0.042(3) 0.068(3) 0.020(3) 0.028(3) 0.011(2)
N1 0.053(4) 0.043(3) 0.098(5) -0.005(3) 0.047(4) 0.000(3)
N2 0.055(4) 0.047(3) 0.100(5) -0.002(3) 0.043(4) -0.002(4)
N3 0.049(3) 0.045(3) 0.063(4) 0.004(3) 0.020(3) 0.001(3)
N4 0.047(4) 0.060(4) 0.064(4) 0.018(3) 0.013(3) 0.009(3)
N5 0.055(4) 0.038(3) 0.065(4) -0.004(3) 0.026(3) -0.007(3)
N6 0.059(4) 0.054(4) 0.064(4) -0.014(3) 0.016(4) -0.006(3)
N7 0.040(3) 0.048(3) 0.057(4) -0.006(3) 0.016(3) -0.004(3)
N8 0.036(3) 0.044(3) 0.066(4) -0.005(2) 0.016(3) 0.005(3)
N9 0.057(4) 0.046(4) 0.084(5) 0.002(3) 0.038(4) -0.004(4)
N10 0.079(5) 0.034(3) 0.115(6) -0.005(3) 0.036(5) -0.005(4)
N11 0.040(3) 0.040(4) 0.112(6) -0.001(3) 0.026(4) -0.015(4)
N12 0.063(4) 0.038(3) 0.129(6) -0.006(3) 0.012(4) -0.022(4)
C1 0.076(6) 0.051(5) 0.171(9) 0.006(4) 0.075(7) 0.029(6)
C2 0.084(6) 0.053(5) 0.167(10) 0.006(5) 0.082(7) 0.029(6)
C3 0.053(4) 0.035(4) 0.070(5) -0.008(3) 0.028(4) -0.011(4)
C4 0.030(4) 0.046(4) 0.060(5) 0.002(3) 0.013(3) -0.007(3)
C5 0.086(6) 0.070(6) 0.084(6) 0.015(5) 0.037(6) 0.031(5)
C6 0.060(5) 0.058(5) 0.077(5) 0.006(4) 0.033(4) 0.022(4)
C7 0.079(6) 0.056(5) 0.062(5) -0.003(4) 0.031(5) -0.009(4)
C8 0.089(6) 0.069(6) 0.060(5) -0.010(5) 0.025(5) -0.010(4)
C9 0.037(4) 0.038(4) 0.060(5) -0.001(3) 0.014(4) 0.006(3)
C10 0.043(4) 0.032(3) 0.052(4) -0.002(3) 0.019(4) 0.002(3)
C11 0.043(4) 0.063(5) 0.052(4) -0.009(4) 0.016(4) 0.000(4)
C12 0.061(5) 0.055(5) 0.053(5) -0.007(4) 0.009(4) -0.007(4)
C13 0.080(6) 0.058(5) 0.074(6) -0.006(4) 0.023(5) 0.004(4)
C14 0.090(7) 0.042(5) 0.107(8) 0.007(4) 0.029(6) 0.005(5)
C15 0.046(4) 0.035(4) 0.094(6) -0.003(3) 0.027(4) -0.002(4)
C16 0.041(4) 0.035(4) 0.111(7) -0.005(3) 0.031(5) -0.009(5)
C17 0.081(7) 0.064(6) 0.134(9) -0.013(5) -0.007(6) -0.029(6)
C18 0.059(6) 0.079(7) 0.116(8) -0.001(5) -0.006(6) 0.003(6)

loop_
_atom_type_symbol
_atom_type_description
_atom_type_scat_dispersion_real
_atom_type_scat_dispersion_imag
_atom_type_scat_source
C C 0.0033 0.0016 'International Tables Vol C Tables 4.2.6.8 and 6.1.1.4'
H H 0.0000 0.0000 'International Tables Vol C Tables 4.2.6.8 and 6.1.1.4'
N N 0.0061 0.0033 'International Tables Vol C Tables 4.2.6.8 and 6.1.1.4'
O O 0.0106 0.0060 'International Tables Vol C Tables 4.2.6.8 and 6.1.1.4'
P P 0.1023 0.0942 'International Tables Vol C Tables 4.2.6.8 and 6.1.1.4'
Co Co 0.3494 0.9721 'International Tables Vol C Tables 4.2.6.8 and 6.1.1.4'

loop_
_geom_angle_atom_site_label_1
_geom_angle_atom_site_label_2
_geom_angle_atom_site_label_3
_geom_angle
N1 Co1 N7 170.6(2)
N1 Co1 N11 94.9(2)
N7 Co1 N11 92.7(2)
N1 Co1 N9 89.3(2)
N7 Co1 N9 97.7(2)
N11 Co1 N9 79.4(3)
N1 Co1 N3 79.6(2)
N7 Co1 N3 93.7(2)
N11 Co1 N3 98.0(2)
N9 Co1 N3 168.4(2)
N1 Co1 N5 94.0(2)
N7 Co1 N5 79.5(2)
N11 Co1 N5 167.1(2)
N9 Co1 N5 91.4(2)
N3 Co1 N5 92.8(2)
O3 P1 O4 114.6(4)
O3 P1 O2 109.2(3)
O4 P1 O2 111.0(3)
O3 P1 O1 105.1(3)
O4 P1 O1 109.0(3)
O2 P1 O1 107.6(3)
P1 O1 H1 109.5
C3 N1 C1 105.3(6)
C3 N1 Co1 112.7(5)
C1 N1 Co1 142.0(5)
C3 N2 C2 106.4(6)
C3 N2 H2 126.8
C2 N2 H2 126.8
C4 N3 C6 106.3(6)
C4 N3 Co1 111.1(4)
C6 N3 Co1 141.9(5)
C4 N4 C5 107.4(6)
C4 N4 H4 126.3
C5 N4 H4 126.3
C9 N5 C7 104.0(6)
C9 N5 Co1 112.0(5)
C7 N5 Co1 144.1(5)
C9 N6 C8 107.0(6)
C9 N6 H6A 126.5
C8 N6 H6A 126.5
C10 N7 C12 105.5(5)
C10 N7 Co1 111.5(4)
C12 N7 Co1 143.0(5)
C10 N8 C11 106.8(6)
C10 N8 H8 126.6
C11 N8 H8 126.6
C15 N9 C13 105.7(6)
C15 N9 Co1 112.2(6)
C13 N9 Co1 141.6(6)
C15 N10 C14 105.5(7)
C15 N10 H10 127.3
C14 N10 H10 127.3
C16 N11 C18 105.8(7)
C16 N11 Co1 111.2(6)
C18 N11 Co1 142.7(6)
C16 N12 C17 107.0(7)
C16 N12 H12A 126.5
C17 N12 H12A 126.5
C2 C1 N1 109.8(7)
C2 C1 H1A 125.1
N1 C1 H1A 125.1
C1 C2 N2 108.0(7)
C1 C2 H2A 126.0
N2 C2 H2A 126.0
N1 C3 N2 110.6(6)
N1 C3 C4 118.0(6)
N2 C3 C4 131.3(7)
N4 C4 N3 110.6(6)
N4 C4 C3 131.2(6)
N3 C4 C3 118.2(6)
N4 C5 C6 106.4(6)
N4 C5 H5 126.8
C6 C5 H5 126.8
N3 C6 C5 109.3(6)
N3 C6 H6 125.4
C5 C6 H6 125.4
C8 C7 N5 110.0(7)
C8 C7 H7 125.0
N5 C7 H7 125.0
C7 C8 N6 106.3(7)
C7 C8 H8A 126.9
N6 C8 H8A 126.9
N6 C9 N5 112.7(6)
N6 C9 C10 130.0(6)
N5 C9 C10 117.3(6)
N7 C10 N8 111.5(6)
N7 C10 C9 119.8(6)
N8 C10 C9 128.7(7)
C12 C11 N8 106.0(6)
C12 C11 H11 127.0
N8 C11 H11 127.0
C11 C12 N7 110.2(6)
C11 C12 H12 124.9
N7 C12 H12 124.9
C14 C13 N9 109.3(8)
C14 C13 H13 125.4
N9 C13 H13 125.4
C13 C14 N10 107.8(8)
C13 C14 H14 126.1
N10 C14 H14 126.1
N9 C15 N10 111.8(8)
N9 C15 C16 117.7(7)
N10 C15 C16 130.5(7)
N11 C16 N12 111.3(8)
N11 C16 C15 119.3(7)
N12 C16 C15 129.3(7)
C18 C17 N12 108.0(9)
C18 C17 H17 126.0
N12 C17 H17 126.0
C17 C18 N11 107.9(8)
C17 C18 H18 126.1
N11 C18 H18 126.1

loop_
_geom_bond_atom_site_label_1
_geom_bond_atom_site_label_2
_geom_bond_distance
Co1 N1 2.084(5)
Co1 N7 2.110(5)
Co1 N11 2.115(7)
Co1 N9 2.120(6)
Co1 N3 2.127(6)
Co1 N5 2.133(6)
P1 O3 1.485(6)
P1 O4 1.500(4)
P1 O2 1.544(4)
P1 O1 1.563(5)
O1 H1 0.8200
N1 C3 1.344(9)
N1 C1 1.378(9)
N2 C3 1.350(8)
N2 C2 1.373(9)
N2 H2 0.8600
N3 C4 1.343(8)
N3 C6 1.347(8)
N4 C4 1.337(8)
N4 C5 1.363(9)
N4 H4 0.8600
N5 C9 1.327(8)
N5 C7 1.376(8)
N6 C9 1.311(8)
N6 C8 1.370(9)
N6 H6A 0.8600
N7 C10 1.323(8)
N7 C12 1.372(8)
N8 C10 1.358(8)
N8 C11 1.377(9)
N8 H8 0.8600
N9 C15 1.332(9)
N9 C13 1.364(10)
N10 C15 1.346(9)
N10 C14 1.379(11)
N10 H10 0.8600
N11 C16 1.344(9)
N11 C18 1.412(11)
N12 C16 1.348(10)
N12 C17 1.384(11)
N12 H12A 0.8600
C1 C2 1.325(10)
C1 H1A 0.9300
C2 H2A 0.9300
C3 C4 1.429(9)
C5 C6 1.373(10)
C5 H5 0.9300
C6 H6 0.9300
C7 C8 1.343(11)
C7 H7 0.9300
C8 H8A 0.9300
C9 C10 1.446(9)
C11 C12 1.365(9)
C11 H11 0.9300
C12 H12 0.9300
C13 C14 1.347(10)
C13 H13 0.9300
C14 H14 0.9300
C15 C16 1.426(11)
C17 C18 1.361(11)
C17 H17 0.9300
C18 H18 0.9300

loop_
_geom_hbond_atom_site_label_D
_geom_hbond_atom_site_label_H
_geom_hbond_atom_site_label_A
_geom_hbond_site_symmetry_A
_geom_hbond_distance_DH
_geom_hbond_distance_HA
_geom_hbond_distance_DA
_geom_hbond_angle_DHA
N2 H2 O4 . 0.86 1.82 2.678(7) 172.1
N4 H4 O2 . 0.86 1.87 2.717(7) 168.3
N6 H6A O3 1_655 0.86 1.96 2.725(8) 148.3
N8 H8 O3 1_655 0.86 1.89 2.669(8) 149.3
N10 H10 O2 3_545 0.86 2.23 2.887(7) 133.7
N10 H10 O4 4_554 0.86 2.39 3.034(9) 132.5
N12 H12A O4 4_554 0.86 1.93 2.685(8) 146.0
